data_4317483
loop_
_publ_author_name
'Stephen J. Obrey'
'Simon G. Bott'
'Andrew R. Barron'

_publ_section_title
;
 Transition-Metal Complexes of a Bifunctional Tetradentate Gallium
 Alkoxide Ligand
;
_journal_name_full 'Inorganic Chemistry'
_journal_page_first 571
_journal_page_last 576
_journal_paper_doi 10.1021/ic0106773
_journal_volume 41
_journal_year 2002
_chemical_formula_sum 'C20.8 H44.8 Cl0.8 Fe0.8 Ga1.6 O3.2'
_chemical_formula_weight 530.76
_chemical_name_systematic
;
   ?
;
_space_group_IT_number 14
_symmetry_cell_setting monoclinic
_symmetry_space_group_name_Hall '-P 2ybc'
_symmetry_space_group_name_H-M 'P 1 21/c 1'
_atom_sites_solution_hydrogens geom
_atom_sites_solution_primary direct
_atom_sites_solution_secondary difmap
_audit_creation_method SHELXL
_cell_angle_alpha 90.00
_cell_angle_beta 98.54(3)
_cell_angle_gamma 90.00
_cell_formula_units_Z 5
_cell_length_a 11.022(2)
_cell_length_b 15.053(3)
_cell_length_c 20.814(4)
_cell_measurement_temperature 293(2)
_cell_volume 3415.0(12)
_computing_structure_refinement 'SHELXL-93 (Sheldrick, 1993)'
_computing_structure_solution 'SHELXS-86 (Sheldrick, 1990)'
_diffrn_ambient_temperature 293(2)
_diffrn_radiation_monochromator graphite
_diffrn_radiation_source 'fine-focus sealed tube'
_diffrn_radiation_type MoK\a
_diffrn_radiation_wavelength 0.71073
_diffrn_reflns_av_R_equivalents 0.0755
_diffrn_reflns_av_sigmaI/netI 0.0592
_diffrn_reflns_limit_h_max 12
_diffrn_reflns_limit_h_min -9
_diffrn_reflns_limit_k_max 16
_diffrn_reflns_limit_k_min -16
_diffrn_reflns_limit_l_max 17
_diffrn_reflns_limit_l_min -23
_diffrn_reflns_number 15384
_diffrn_reflns_theta_max 23.36
_diffrn_reflns_theta_min 1.68
_exptl_absorpt_coefficient_mu 2.089
_exptl_crystal_density_diffrn 1.290
_exptl_crystal_F_000 1396
_refine_diff_density_max 1.093
_refine_diff_density_min -0.280
_refine_diff_density_rms 0.090
_refine_ls_extinction_method none
_refine_ls_goodness_of_fit_all 0.958
_refine_ls_goodness_of_fit_obs 1.062
_refine_ls_matrix_type full
_refine_ls_number_parameters 334
_refine_ls_number_reflns 4911
_refine_ls_number_restraints 0
_refine_ls_restrained_S_all 0.958
_refine_ls_restrained_S_obs 1.062
_refine_ls_R_factor_all 0.0522
_refine_ls_R_factor_obs 0.0390
_refine_ls_shift/esd_max 0.110
_refine_ls_shift/esd_mean 0.012
_refine_ls_structure_factor_coef Fsqd
_refine_ls_weighting_details 'w=1/[\s^2^(Fo^2^)+(0.0528P)^2^+0.0000P] where P=(Fo^2^+2Fc^2^)/3'
_refine_ls_weighting_scheme calc
_refine_ls_wR_factor_all 0.1007
_refine_ls_wR_factor_obs 0.0960
_reflns_number_observed 3711
_reflns_number_total 4911
_reflns_observed_criterion >2sigma(I)
_cod_data_source_file ic0106773_3.cif
_cod_data_source_block pp
_cod_depositor_comments
;
The following automatic conversions were performed:

'_refine_ls_weighting_scheme' value 'calc
w=1/[\s^2^(Fo^2^)+(0.0528P)^2^+0.0000P] where P=(Fo^2^+2Fc^2^)/3' was
changed to 'calc'. New tag '_refine_ls_weighting_details' was
created. The value of the new tag was set to
'w=1/[\s^2^(Fo^2^)+(0.0528P)^2^+0.0000P] where P=(Fo^2^+2Fc^2^)/3'.

Automatic conversion script
Id: cif_fix_values 3143 2015-03-26 13:38:13Z robertas 
;
_cod_original_cell_volume 3415.1(12)
_cod_original_formula_sum 'C20.80 H44.80 Cl0.80 Fe0.80 Ga1.60 O3.20'
_cod_database_code 4317483

loop_
_symmetry_equiv_pos_as_xyz
'x, y, z'
'-x, y+1/2, -z+1/2'
'-x, -y, -z'
'x, -y-1/2, z-1/2'

loop_
_atom_site_aniso_label
_atom_site_aniso_U_11
_atom_site_aniso_U_22
_atom_site_aniso_U_33
_atom_site_aniso_U_23
_atom_site_aniso_U_13
_atom_site_aniso_U_12
Fe1 0.0354(3) 0.0379(3) 0.0469(3) 0.0000(2) -0.0003(2) 0.0013(2)
Cl1 0.0737(7) 0.0391(6) 0.0941(9) 0.0013(6) -0.0045(6) 0.0060(5)
Ga1 0.0375(2) 0.0416(3) 0.0490(3) -0.0012(2) -0.0037(2) 0.0051(2)
Ga2 0.0369(3) 0.0543(3) 0.0451(3) -0.0026(2) 0.0009(2) -0.0073(2)
O1 0.0389(14) 0.057(2) 0.0425(15) 0.0050(13) 0.0019(12) 0.0068(12)
O5 0.0383(14) 0.060(2) 0.0397(14) -0.0012(13) 0.0031(11) -0.0072(12)
O6 0.0318(13) 0.051(2) 0.047(2) 0.0067(13) 0.0010(11) 0.0038(11)
O10 0.0350(14) 0.059(2) 0.0419(15) 0.0024(13) 0.0020(11) -0.0073(12)
C2 0.057(3) 0.092(4) 0.064(3) 0.025(3) 0.014(2) 0.008(2)
C3 0.048(2) 0.061(3) 0.041(2) 0.001(2) 0.007(2) 0.003(2)
C4 0.064(3) 0.089(4) 0.050(3) 0.001(2) 0.015(2) -0.018(2)
C7 0.040(2) 0.061(3) 0.059(3) 0.012(2) 0.009(2) -0.005(2)
C8 0.042(2) 0.057(3) 0.050(2) 0.011(2) 0.009(2) -0.001(2)
C9 0.045(2) 0.065(3) 0.050(3) 0.012(2) 0.006(2) -0.003(2)
C11 0.064(3) 0.065(3) 0.075(3) -0.010(3) -0.013(3) -0.014(2)
C12 0.164(19) 0.042(7) 0.189(22) -0.004(12) -0.110(16) -0.009(10)
C13 0.188(17) 0.136(15) 0.105(13) -0.065(11) 0.018(12) -0.058(13)
C14 0.043(6) 0.133(12) 0.175(18) -0.071(14) 0.002(9) -0.032(7)
C12A 0.138(16) 0.094(12) 0.115(12) -0.030(9) -0.004(10) -0.072(11)
C13A 0.148(13) 0.081(10) 0.089(10) -0.030(8) 0.003(9) -0.013(9)
C14A 0.167(20) 0.129(13) 0.164(20) -0.038(15) -0.125(16) 0.041(15)
C15 0.064(3) 0.055(3) 0.061(3) 0.007(2) 0.007(2) 0.022(2)
C16 0.108(4) 0.096(5) 0.148(6) 0.019(4) 0.054(4) 0.051(4)
C17 0.155(5) 0.081(4) 0.082(4) 0.019(3) -0.004(4) 0.044(4)
C18 0.139(5) 0.046(3) 0.093(4) -0.004(3) 0.008(3) 0.011(3)
C21 0.032(2) 0.089(4) 0.076(3) 0.007(3) -0.003(2) 0.009(2)
C22 0.234(9) 0.344(13) 0.122(6) 0.089(7) 0.087(6) 0.238(10)
C23 0.109(5) 0.154(7) 0.233(9) 0.006(7) -0.105(6) 0.006(5)
C24 0.076(4) 0.101(5) 0.245(9) 0.073(6) -0.002(5) 0.026(4)
C25 0.081(3) 0.060(3) 0.066(3) -0.014(2) 0.010(3) -0.026(2)
C26 0.203(7) 0.101(5) 0.081(4) -0.038(4) 0.027(4) -0.029(5)
C27 0.089(4) 0.097(4) 0.144(6) 0.000(4) 0.009(4) -0.050(3)
C28 0.106(4) 0.052(3) 0.124(5) -0.014(3) 0.031(4) -0.003(3)
C31 0.093(4) 0.083(4) 0.085(4) -0.017(3) 0.035(3) 0.010(3)
C32 0.067(3) 0.110(4) 0.055(3) 0.007(3) 0.018(2) 0.000(3)
C81 0.056(3) 0.100(4) 0.064(3) 0.020(3) 0.016(2) -0.001(2)
C82 0.077(3) 0.068(3) 0.071(3) -0.003(3) 0.016(2) 0.005(2)

loop_
_atom_site_label
_atom_site_type_symbol
_atom_site_fract_x
_atom_site_fract_y
_atom_site_fract_z
_atom_site_U_iso_or_equiv
_atom_site_thermal_displace_type
_atom_site_occupancy
_atom_site_calc_flag
_atom_site_refinement_flags
_atom_site_disorder_group
Fe1 Fe 0.49768(4) 0.81936(3) 0.13552(3) 0.0407(2) Uani 1 d . .
Cl1 Cl 0.48433(10) 0.96635(7) 0.13734(6) 0.0707(3) Uani 1 d . .
Ga1 Ga 0.73925(4) 0.76394(3) 0.21431(2) 0.04373(15) Uani 1 d . .
Ga2 Ga 0.27834(4) 0.74524(3) 0.04569(2) 0.0460(2) Uani 1 d . .
O1 O 0.5628(2) 0.7721(2) 0.22057(12) 0.0467(6) Uani 1 d . .
O5 O 0.3398(2) 0.7633(2) 0.13880(11) 0.0463(6) Uani 1 d . .
O6 O 0.6674(2) 0.7964(2) 0.12536(11) 0.0437(6) Uani 1 d . .
O10 O 0.4466(2) 0.7871(2) 0.04499(11) 0.0455(6) Uani 1 d . .
C2 C 0.4980(4) 0.7259(3) 0.2654(2) 0.0705(13) Uani 1 d . .
H2A H 0.5351(4) 0.7404(3) 0.3088(2) 0.085 Uiso 1 d R .
H2B H 0.5072(4) 0.6630(3) 0.2597(2) 0.085 Uiso 1 d R .
C3 C 0.3636(4) 0.7475(3) 0.2584(2) 0.0498(10) Uani 1 d . .
C4 C 0.2975(4) 0.7198(3) 0.1921(2) 0.0673(13) Uani 1 d . .
H4A H 0.3067(4) 0.6569(3) 0.1874(2) 0.081 Uiso 1 d R .
H4B H 0.2115(4) 0.7319(3) 0.1904(2) 0.081 Uiso 1 d R .
C7 C 0.7148(3) 0.8290(3) 0.0691(2) 0.0532(11) Uani 1 d . .
H7A H 0.7997(3) 0.8126(3) 0.0723(2) 0.064 Uiso 1 d R .
H7B H 0.7104(3) 0.8927(3) 0.0687(2) 0.064 Uiso 1 d R .
C8 C 0.6460(3) 0.7938(3) 0.0052(2) 0.0497(10) Uani 1 d . .
C9 C 0.5116(3) 0.8206(3) -0.0047(2) 0.0533(10) Uani 1 d . .
H9A H 0.5064(3) 0.8842(3) -0.0052(2) 0.064 Uiso 1 d R .
H9B H 0.4728(3) 0.7992(3) -0.0462(2) 0.064 Uiso 1 d R .
C11 C 0.8264(4) 0.8663(3) 0.2605(2) 0.0700(13) Uani 1 d . .
C12 C 0.7849(18) 0.9499(9) 0.2414(11) 0.145(10) Uani 0.50 d P 1
H12A H 0.8336(18) 0.9938(9) 0.2668(11) 0.218 Uiso 0.50 d PR 1
H12B H 0.7905(18) 0.9587(9) 0.1962(11) 0.218 Uiso 0.50 d PR 1
H12C H 0.7009(18) 0.9553(9) 0.2481(11) 0.218 Uiso 0.50 d PR 1
C13 C 0.8015(20) 0.8597(12) 0.3329(8) 0.143(6) Uani 0.50 d P 1
H13A H 0.8421(20) 0.9079(12) 0.3576(8) 0.215 Uiso 0.50 d PR 1
H13B H 0.7154(20) 0.8612(12) 0.3358(8) 0.215 Uiso 0.50 d PR 1
H13C H 0.8355(20) 0.8043(12) 0.3499(8) 0.215 Uiso 0.50 d PR 1
C14 C 0.9674(11) 0.8494(12) 0.2647(8) 0.118(7) Uani 0.50 d P 1
H14A H 1.0146(11) 0.8969(12) 0.2868(8) 0.178 Uiso 0.50 d PR 1
H14B H 0.9852(11) 0.7950(12) 0.2884(8) 0.178 Uiso 0.50 d PR 1
H14C H 0.9883(11) 0.8429(12) 0.2217(8) 0.178 Uiso 0.50 d PR 1
C12A C 0.8580(16) 0.9323(11) 0.2075(8) 0.118(7) Uani 0.50 d P 2
H12D H 0.9003(16) 0.9834(11) 0.2275(8) 0.177 Uiso 0.50 d PR 2
H12E H 0.9079(16) 0.9042(11) 0.1793(8) 0.177 Uiso 0.50 d PR 2
H12F H 0.7817(16) 0.9506(11) 0.1827(8) 0.177 Uiso 0.50 d PR 2
C13A C 0.7305(14) 0.9189(11) 0.2967(8) 0.108(4) Uani 0.50 d P 2
H13D H 0.7692(14) 0.9691(11) 0.3198(8) 0.161 Uiso 0.50 d PR 2
H13E H 0.6634(14) 0.9390(11) 0.2653(8) 0.161 Uiso 0.50 d PR 2
H13F H 0.7003(14) 0.8793(11) 0.3269(8) 0.161 Uiso 0.50 d PR 2
C14A C 0.9241(18) 0.8450(12) 0.3107(10) 0.168(11) Uani 0.50 d P 2
H14D H 0.9594(18) 0.8986(12) 0.3303(10) 0.253 Uiso 0.50 d PR 2
H14E H 0.9008(18) 0.8069(12) 0.3437(10) 0.253 Uiso 0.50 d PR 2
H14F H 0.9833(18) 0.8153(12) 0.2888(10) 0.253 Uiso 0.50 d PR 2
C15 C 0.7975(4) 0.6393(3) 0.2154(2) 0.0604(12) Uani 1 d . .
C16 C 0.9060(5) 0.6360(4) 0.1789(3) 0.114(2) Uani 1 d . .
H16A H 0.9363(5) 0.5762(4) 0.1786(3) 0.171 Uiso 1 d R .
H16B H 0.8814(5) 0.6557(4) 0.1351(3) 0.171 Uiso 1 d R .
H16C H 0.9694(5) 0.6741(4) 0.2001(3) 0.171 Uiso 1 d R .
C17 C 0.8307(6) 0.6043(4) 0.2844(3) 0.108(2) Uani 1 d . .
H17A H 0.8584(6) 0.5440(4) 0.2832(3) 0.162 Uiso 1 d R .
H17B H 0.8951(6) 0.6404(4) 0.3071(3) 0.162 Uiso 1 d R .
H17C H 0.7602(6) 0.6069(4) 0.3064(3) 0.162 Uiso 1 d R .
C18 C 0.6967(5) 0.5787(3) 0.1805(3) 0.093(2) Uani 1 d . .
H18A H 0.7257(5) 0.5186(3) 0.1813(3) 0.140 Uiso 1 d R .
H18B H 0.6255(5) 0.5820(3) 0.2020(3) 0.140 Uiso 1 d R .
H18C H 0.6756(5) 0.5980(3) 0.1363(3) 0.140 Uiso 1 d R .
C21 C 0.1582(3) 0.8404(3) 0.0159(2) 0.0671(13) Uani 1 d . .
C22 C 0.1005(8) 0.8704(7) 0.0700(4) 0.227(6) Uani 1 d . .
H22A H 0.0422(8) 0.9163(7) 0.0560(4) 0.341 Uiso 1 d R .
H22B H 0.0593(8) 0.8212(7) 0.0866(4) 0.341 Uiso 1 d R .
H22C H 0.1620(8) 0.8931(7) 0.1035(4) 0.341 Uiso 1 d R .
C23 C 0.0620(6) 0.8062(5) -0.0372(4) 0.179(4) Uani 1 d . .
H23A H 0.0047(6) 0.8529(5) -0.0510(4) 0.268 Uiso 1 d R .
H23B H 0.1000(6) 0.7867(5) -0.0734(4) 0.268 Uiso 1 d R .
H23C H 0.0196(6) 0.7573(5) -0.0210(4) 0.268 Uiso 1 d R .
C24 C 0.2183(5) 0.9162(4) -0.0134(4) 0.143(3) Uani 1 d . .
H24A H 0.1581(5) 0.9610(4) -0.0274(4) 0.215 Uiso 1 d R .
H24B H 0.2808(5) 0.9407(4) 0.0188(4) 0.215 Uiso 1 d R .
H24C H 0.2547(5) 0.8961(4) -0.0500(4) 0.215 Uiso 1 d R .
C25 C 0.2671(4) 0.6167(3) 0.0253(2) 0.0692(13) Uani 1 d . .
C26 C 0.2738(7) 0.6039(4) -0.0469(3) 0.128(2) Uani 1 d . .
H26A H 0.2684(7) 0.5417(4) -0.0572(3) 0.191 Uiso 1 d R .
H26B H 0.2074(7) 0.6349(4) -0.0725(3) 0.191 Uiso 1 d R .
H26C H 0.3505(7) 0.6269(4) -0.0562(3) 0.191 Uiso 1 d R .
C27 C 0.1444(5) 0.5796(4) 0.0404(3) 0.111(2) Uani 1 d . .
H27A H 0.1395(5) 0.5173(4) 0.0304(3) 0.166 Uiso 1 d R .
H27B H 0.1399(5) 0.5881(4) 0.0857(3) 0.166 Uiso 1 d R .
H27C H 0.0776(5) 0.6102(4) 0.0148(3) 0.166 Uiso 1 d R .
C28 C 0.3704(5) 0.5637(3) 0.0642(3) 0.093(2) Uani 1 d . .
H28A H 0.3614(5) 0.5020(3) 0.0528(3) 0.139 Uiso 1 d R .
H28B H 0.4477(5) 0.5850(3) 0.0545(3) 0.139 Uiso 1 d R .
H28C H 0.3674(5) 0.5707(3) 0.1098(3) 0.139 Uiso 1 d R .
C31 C 0.3425(5) 0.8453(3) 0.2698(2) 0.085(2) Uani 1 d . .
H31A H 0.3767(5) 0.8798(3) 0.2381(2) 0.127 Uiso 1 d R .
H31B H 0.2560(5) 0.8565(3) 0.2660(2) 0.127 Uiso 1 d R .
H31C H 0.3814(5) 0.8614(3) 0.3126(2) 0.127 Uiso 1 d R .
C32 C 0.3090(4) 0.6918(3) 0.3087(2) 0.0761(14) Uani 1 d . .
H32A H 0.3485(4) 0.7073(3) 0.3514(2) 0.114 Uiso 1 d R .
H32B H 0.2227(4) 0.7034(3) 0.3052(2) 0.114 Uiso 1 d R .
H32C H 0.3219(4) 0.6299(3) 0.3009(2) 0.114 Uiso 1 d R .
C81 C 0.7025(4) 0.8366(3) -0.0505(2) 0.0727(14) Uani 1 d . .
H81A H 0.6608(4) 0.8154(3) -0.0914(2) 0.109 Uiso 1 d R .
H81B H 0.6941(4) 0.9000(3) -0.0484(2) 0.109 Uiso 1 d R .
H81C H 0.7878(4) 0.8213(3) -0.0464(2) 0.109 Uiso 1 d R .
C82 C 0.6579(4) 0.6940(3) 0.0009(2) 0.0714(13) Uani 1 d . .
H82A H 0.6226(4) 0.6670(3) 0.0357(2) 0.107 Uiso 1 d R .
H82B H 0.6154(4) 0.6735(3) -0.0400(2) 0.107 Uiso 1 d R .
H82C H 0.7430(4) 0.6780(3) 0.0047(2) 0.107 Uiso 1 d R .

loop_
_atom_type_symbol
_atom_type_description
_atom_type_scat_dispersion_real
_atom_type_scat_dispersion_imag
_atom_type_scat_source
C C 0.0033 0.0016 'International Tables Vol C Tables 4.2.6.8 and 6.1.1.4'
H H 0.0000 0.0000 'International Tables Vol C Tables 4.2.6.8 and 6.1.1.4'
O O 0.0106 0.0060 'International Tables Vol C Tables 4.2.6.8 and 6.1.1.4'
Cl Cl 0.1484 0.1585 'International Tables Vol C Tables 4.2.6.8 and 6.1.1.4'
Fe Fe 0.3463 0.8444 'International Tables Vol C Tables 4.2.6.8 and 6.1.1.4'
Ga Ga 0.2307 1.6083 'International Tables Vol C Tables 4.2.6.8 and 6.1.1.4'

loop_
_geom_angle_atom_site_label_1
_geom_angle_atom_site_label_2
_geom_angle_atom_site_label_3
_geom_angle
_geom_angle_site_symmetry_1
_geom_angle_site_symmetry_3
_geom_angle_publ_flag
O1 Fe1 O6 78.63(10) . . ?
O1 Fe1 O5 91.19(10) . . ?
O6 Fe1 O5 143.81(11) . . ?
O1 Fe1 O10 143.63(11) . . ?
O6 Fe1 O10 89.71(10) . . ?
O5 Fe1 O10 78.11(10) . . ?
O1 Fe1 Cl1 111.47(8) . . ?
O6 Fe1 Cl1 104.28(8) . . ?
O5 Fe1 Cl1 111.74(8) . . ?
O10 Fe1 Cl1 104.76(8) . . ?
O6 Ga1 O1 77.47(10) . . ?
O6 Ga1 C15 109.31(14) . . ?
O1 Ga1 C15 112.30(15) . . ?
O6 Ga1 C11 111.2(2) . . ?
O1 Ga1 C11 109.3(2) . . ?
C15 Ga1 C11 126.6(2) . . ?
O10 Ga2 O5 77.07(10) . . ?
O10 Ga2 C25 110.0(2) . . ?
O5 Ga2 C25 110.3(2) . . ?
O10 Ga2 C21 110.7(2) . . ?
O5 Ga2 C21 108.8(2) . . ?
C25 Ga2 C21 128.3(2) . . ?
C2 O1 Fe1 128.1(2) . . ?
C2 O1 Ga1 127.1(2) . . ?
Fe1 O1 Ga1 101.37(12) . . ?
C4 O5 Fe1 128.6(2) . . ?
C4 O5 Ga2 126.7(2) . . ?
Fe1 O5 Ga2 101.74(11) . . ?
C7 O6 Fe1 120.0(2) . . ?
C7 O6 Ga1 135.1(2) . . ?
Fe1 O6 Ga1 101.63(11) . . ?
C9 O10 Fe1 120.5(2) . . ?
C9 O10 Ga2 133.8(2) . . ?
Fe1 O10 Ga2 102.18(11) . . ?
O1 C2 C3 114.2(3) . . ?
C2 C3 C31 111.5(4) . . ?
C2 C3 C4 111.2(3) . . ?
C31 C3 C4 110.2(4) . . ?
C2 C3 C32 107.2(3) . . ?
C31 C3 C32 109.9(4) . . ?
C4 C3 C32 106.6(3) . . ?
O5 C4 C3 114.4(3) . . ?
O6 C7 C8 113.4(3) . . ?
C82 C8 C9 110.3(3) . . ?
C82 C8 C7 111.1(3) . . ?
C9 C8 C7 112.0(3) . . ?
C82 C8 C81 108.9(4) . . ?
C9 C8 C81 106.4(3) . . ?
C7 C8 C81 107.9(3) . . ?
O10 C9 C8 113.0(3) . . ?
C14A C11 C12A 116.0(12) . . ?
C12 C11 C14 116.7(12) . . ?
C12 C11 C13 103.7(12) . . ?
C14 C11 C13 104.4(10) . . ?
C14A C11 C13A 104.3(10) . . ?
C12A C11 C13A 104.5(9) . . ?
C12 C11 Ga1 116.9(6) . . ?
C14A C11 Ga1 116.2(8) . . ?
C12A C11 Ga1 107.2(6) . . ?
C14 C11 Ga1 107.8(6) . . ?
C13 C11 Ga1 105.9(6) . . ?
C13A C11 Ga1 107.9(5) . . ?
C16 C15 C17 111.5(4) . . ?
C16 C15 C18 108.3(4) . . ?
C17 C15 C18 107.3(4) . . ?
C16 C15 Ga1 107.8(3) . . ?
C17 C15 Ga1 111.7(3) . . ?
C18 C15 Ga1 110.2(3) . . ?
C22 C21 C24 110.6(6) . . ?
C22 C21 C23 109.6(6) . . ?
C24 C21 C23 105.5(5) . . ?
C22 C21 Ga2 109.4(4) . . ?
C24 C21 Ga2 111.3(3) . . ?
C23 C21 Ga2 110.3(4) . . ?
C28 C25 C26 108.4(5) . . ?
C28 C25 C27 108.2(4) . . ?
C26 C25 C27 109.1(4) . . ?
C28 C25 Ga2 112.3(3) . . ?
C26 C25 Ga2 108.9(3) . . ?
C27 C25 Ga2 109.8(4) . . ?

loop_
_geom_bond_atom_site_label_1
_geom_bond_atom_site_label_2
_geom_bond_distance
_geom_bond_site_symmetry_2
_geom_bond_publ_flag
Fe1 O1 1.944(2) . ?
Fe1 O6 1.944(2) . ?
Fe1 O5 1.945(2) . ?
Fe1 O10 1.946(2) . ?
Fe1 Cl1 2.2182(13) . ?
Ga1 O6 1.964(2) . ?
Ga1 O1 1.972(2) . ?
Ga1 C15 1.982(4) . ?
Ga1 C11 1.986(4) . ?
Ga2 O10 1.961(2) . ?
Ga2 O5 1.974(2) . ?
Ga2 C25 1.981(4) . ?
Ga2 C21 1.986(4) . ?
O1 C2 1.436(5) . ?
O5 C4 1.425(5) . ?
O6 C7 1.438(4) . ?
O10 C9 1.434(4) . ?
C2 C3 1.503(5) . ?
C3 C31 1.514(6) . ?
C3 C4 1.519(5) . ?
C3 C32 1.532(6) . ?
C7 C8 1.525(5) . ?
C8 C82 1.511(6) . ?
C8 C9 1.519(5) . ?
C8 C81 1.536(5) . ?
C11 C12 1.377(14) . ?
C11 C14A 1.422(13) . ?
C11 C12A 1.56(2) . ?
C11 C14 1.564(13) . ?
C11 C13 1.575(15) . ?
C11 C13A 1.598(14) . ?
C15 C16 1.508(6) . ?
C15 C17 1.522(6) . ?
C15 C18 1.534(6) . ?
C21 C22 1.445(8) . ?
C21 C24 1.494(7) . ?
C21 C23 1.504(7) . ?
C25 C28 1.521(6) . ?
C25 C26 1.526(7) . ?
C25 C27 1.538(6) . ?
